data_1520596
loop_
_publ_author_name
'Mercado-Marin, Eduardo V'
'Sarpong, Richmond'

_publ_section_title
;
 Unified Approach to Prenylated Indole Alkaloids: Total Syntheses of
 (-)-17-Hydroxy-Citrinalin B, (+)-Stephacidin A, and (+)-Notoamide I.
;
_journal_issue 8
_journal_name_full 'Chemical science (Royal Society of Chemistry : 2010)'
_journal_page_first 5048
_journal_page_last 5052
_journal_paper_doi 10.1039/C5SC01977J
_journal_volume 6
_journal_year 2015
_chemical_absolute_configuration ad
_chemical_formula_sum 'C26 H29 N3 O3'
_chemical_formula_weight 431.52
_chemical_name_common EM07-137C
_chemical_name_systematic sarpong107
_space_group.centring_type P

_space_group_crystal_system orthorhombic
_space_group_IT_number 19
_space_group_name_Hall 'P 2ac 2ab'
_space_group_name_H-M_alt 'P 21 21 21'
_symmetry_space_group_name_Hall 'P 2ac 2ab'
_symmetry_space_group_name_H-M 'P 21 21 21'
_atom_sites_solution_hydrogens geom
_atom_sites_solution_primary iterative
_atom_sites_solution_secondary difmap
_audit_creation_method SHELXL-2014/7
_audit_update_record
;
2015-05-13 deposited with the CCDC.
2015-06-18 downloaded from the CCDC.
;
_cell_angle_alpha 90
_cell_angle_beta 90
_cell_angle_gamma 90
_cell_formula_units_Z 4
_cell_length_a 8.7961(4)
_cell_length_b 9.7026(5)
_cell_length_c 35.0914(18)
_cell_measurement_reflns_used 9884
_cell_measurement_temperature 100(2)
_cell_measurement_theta_max 68.36
_cell_measurement_theta_min 2.52
_cell_volume 2994.9(3)
_computing_cell_refinement 'Bruker SAINT'
_computing_data_collection 'Bruker APEX2'
_computing_data_reduction 'Bruker SAINT'
_computing_molecular_graphics ORTEP-32
_computing_publication_material WinGX
_computing_structure_refinement SHELXL-2014
_computing_structure_solution SHELXT
_diffrn_ambient_temperature 100(2)
_diffrn_detector_area_resol_mean 8.366
_diffrn_measured_fraction_theta_full 0.978
_diffrn_measured_fraction_theta_max 0.974
_diffrn_measurement_device_type 'Bruker APEX-II CCD'
_diffrn_measurement_method 'phi and omega scans'
_diffrn_radiation_type CuK\a
_diffrn_radiation_wavelength 1.54178
_diffrn_reflns_av_R_equivalents 0.0438
_diffrn_reflns_av_unetI/netI 0.0328
_diffrn_reflns_Laue_measured_fraction_full 0.978
_diffrn_reflns_Laue_measured_fraction_max 0.974
_diffrn_reflns_limit_h_max 10
_diffrn_reflns_limit_h_min -10
_diffrn_reflns_limit_k_max 8
_diffrn_reflns_limit_k_min -10
_diffrn_reflns_limit_l_max 42
_diffrn_reflns_limit_l_min -42
_diffrn_reflns_number 39292
_diffrn_reflns_point_group_measured_fraction_full 0.978
_diffrn_reflns_point_group_measured_fraction_max 0.972
_diffrn_reflns_theta_full 67.000
_diffrn_reflns_theta_max 68.506
_diffrn_reflns_theta_min 2.518
_diffrn_source 'microfocus rotating anode'
_exptl_absorpt_coefficient_mu 0.506
_exptl_absorpt_correction_T_max 0.929
_exptl_absorpt_correction_T_min 0.777
_exptl_absorpt_correction_type multi-scan
_exptl_absorpt_process_details SADABS
_exptl_crystal_colour colorless
_exptl_crystal_density_diffrn 0.957
_exptl_crystal_description plate
_exptl_crystal_F_000 920
_exptl_crystal_size_max 0.060
_exptl_crystal_size_mid 0.040
_exptl_crystal_size_min 0.020
_refine_diff_density_max 0.388
_refine_diff_density_min -0.265
_refine_diff_density_rms 0.051
_refine_ls_abs_structure_details
; 
 Flack x determined using 1966 quotients [(I+)-(I-)]/[(I+)+(I-)] 
 (Parsons, Flack and Wagner, Acta Cryst. B69 (2013) 249-259). 
;
_refine_ls_abs_structure_Flack -1.08(14)
_refine_ls_extinction_method none
_refine_ls_goodness_of_fit_ref 1.055
_refine_ls_hydrogen_treatment constr
_refine_ls_matrix_type full
_refine_ls_number_parameters 293
_refine_ls_number_reflns 5366
_refine_ls_number_restraints 0
_refine_ls_restrained_S_all 1.055
_refine_ls_R_factor_all 0.0660
_refine_ls_R_factor_gt 0.0628
_refine_ls_shift/su_max 0.000
_refine_ls_shift/su_mean 0.000
_refine_ls_structure_factor_coef Fsqd
_refine_ls_weighting_details 'w=1/[\s^2^(Fo^2^)+(0.0567P)^2^+3.5971P] where P=(Fo^2^+2Fc^2^)/3'
_refine_ls_weighting_scheme calc
_refine_ls_wR_factor_gt 0.1563
_refine_ls_wR_factor_ref 0.1589
_reflns_Friedel_coverage 0.742
_reflns_Friedel_fraction_full 0.977
_reflns_Friedel_fraction_max 0.970
_reflns_number_gt 5041
_reflns_number_total 5366
_reflns_threshold_expression 'I > 2\s(I)'
_cod_data_source_file c5sc01977j2.cif
_cod_data_source_block sarpong107
_cod_depositor_comments
;Adding full bibliography for 1520595--1520596.cif.

 Adding full bibliography for 1520595--1520596.cif.

The following automatic conversions were performed:

'_space_group.centring_type' value 'primitive' was replaced with the
value 'P' as specified in the replacement file
'/home/antanas/src/cod-tools/trunk/data/replacement-values/replacement_values.lst'.

Automatic conversion script
Id: cif_fix_values 5642 2017-10-24 12:04:52Z antanas 
;
_cod_database_code 1520596
_shelx_shelxl_version_number 2014/7
_shelx_space_group_comment
; 
The symmetry employed for this shelxl refinement is uniquely defined 
by the following loop, which should always be used as a source of 
symmetry information in preference to the above space-group names. 
They are only intended as comments. 
;
_shelx_estimated_absorpt_t_min 0.970
_shelx_estimated_absorpt_t_max 0.990

loop_
_space_group_symop_operation_xyz
'x, y, z'
'-x+1/2, -y, z+1/2'
'x+1/2, -y+1/2, -z'
'-x, y+1/2, -z+1/2'

loop_
_atom_site_label
_atom_site_type_symbol
_atom_site_fract_x
_atom_site_fract_y
_atom_site_fract_z
_atom_site_U_iso_or_equiv
_atom_site_adp_type
_atom_site_occupancy
_atom_site_site_symmetry_order
_atom_site_calc_flag
_atom_site_refinement_flags_posn
_atom_site_refinement_flags_adp
C1 C 0.5760(5) 0.2190(5) 0.34561(12) 0.0316(9) Uani 1 1 d . .
C2 C 0.7122(5) 0.1545(5) 0.32682(11) 0.0318(9) Uani 1 1 d . .
H2A H 0.8047 0.1782 0.3415 0.038 Uiso 1 1 calc R U
H2B H 0.7010 0.0530 0.3271 0.038 Uiso 1 1 calc R U
C3 C 0.7302(4) 0.2022(5) 0.28697(12) 0.0294(9) Uani 1 1 d . .
C4 C 0.8333(4) 0.1546(4) 0.25814(11) 0.0255(8) Uani 1 1 d . .
C5 C 0.9424(4) 0.0478(5) 0.25696(12) 0.0288(9) Uani 1 1 d . .
H5 H 0.9606 -0.0074 0.2788 0.035 Uiso 1 1 calc R U
C6 C 1.0229(4) 0.0243(5) 0.22349(13) 0.0331(10) Uani 1 1 d . .
H6 H 1.0955 -0.0481 0.2223 0.040 Uiso 1 1 calc R U
C7 C 0.9971(5) 0.1075(5) 0.19140(13) 0.0330(9) Uani 1 1 d . .
C8 C 1.1049(6) 0.1892(5) 0.13293(14) 0.0419(11) Uani 1 1 d . .
C9 C 0.9579(6) 0.2719(6) 0.12661(13) 0.0504(14) Uani 1 1 d . .
H9 H 0.9354 0.3114 0.1025 0.060 Uiso 1 1 calc R U
C10 C 0.8620(6) 0.2868(6) 0.15631(14) 0.0475(13) Uani 1 1 d . .
H10 H 0.7775 0.3474 0.1543 0.057 Uiso 1 1 calc R U
C11 C 0.8870(5) 0.2119(5) 0.19078(12) 0.0347(10) Uani 1 1 d . .
C12 C 0.8070(4) 0.2348(5) 0.22505(12) 0.0311(9) Uani 1 1 d . .
C13 C 0.6487(4) 0.3075(5) 0.27107(12) 0.0284(9) Uani 1 1 d . .
C14 C 0.5288(5) 0.3920(4) 0.28928(12) 0.0304(9) Uani 1 1 d . .
C15 C 0.5500(5) 0.3696(5) 0.33350(12) 0.0331(10) Uani 1 1 d . .
H15 H 0.6439 0.4213 0.3408 0.040 Uiso 1 1 calc R U
C16 C 0.4178(5) 0.4330(5) 0.35724(14) 0.0393(11) Uani 1 1 d . .
H16A H 0.4563 0.5091 0.3734 0.047 Uiso 1 1 calc R U
H16B H 0.3385 0.4702 0.3401 0.047 Uiso 1 1 calc R U
C17 C 0.3510(5) 0.3176(5) 0.38237(13) 0.0386(11) Uani 1 1 d . .
C18 C 0.2001(6) 0.3495(6) 0.40206(16) 0.0521(14) Uani 1 1 d . .
H18A H 0.1928 0.3019 0.4269 0.063 Uiso 1 1 calc R U
H18B H 0.1875 0.4499 0.4061 0.063 Uiso 1 1 calc R U
C19 C 0.0826(6) 0.2947(7) 0.37418(16) 0.0543(14) Uani 1 1 d . .
H19A H -0.0147 0.2751 0.3873 0.065 Uiso 1 1 calc R U
H19B H 0.0639 0.3618 0.3535 0.065 Uiso 1 1 calc R U
C20 C 0.1515(5) 0.1648(6) 0.35879(16) 0.0480(13) Uani 1 1 d . .
H20A H 0.1308 0.0854 0.3757 0.058 Uiso 1 1 calc R U
H20B H 0.1130 0.1440 0.3329 0.058 Uiso 1 1 calc R U
C21 C 0.4271(5) 0.1387(5) 0.33928(11) 0.0313(9) Uani 1 1 d . .
C22 C 0.4808(5) 0.2694(6) 0.40887(13) 0.0409(11) Uani 1 1 d . .
C23 C 1.2315(7) 0.2795(6) 0.14692(15) 0.0550(14) Uani 1 1 d . .
H23A H 1.2067 0.3141 0.1724 0.083 Uiso 1 1 calc R U
H23B H 1.2446 0.3574 0.1294 0.083 Uiso 1 1 calc R U
H23C H 1.3259 0.2260 0.1480 0.083 Uiso 1 1 calc R U
C24 C 1.1487(7) 0.1178(6) 0.09558(15) 0.0540(14) Uani 1 1 d . .
H24A H 1.2372 0.0585 0.0999 0.081 Uiso 1 1 calc R U
H24B H 1.1736 0.1874 0.0764 0.081 Uiso 1 1 calc R U
H24C H 1.0632 0.0617 0.0866 0.081 Uiso 1 1 calc R U
C25 C 0.5505(5) 0.5463(5) 0.28113(14) 0.0375(10) Uani 1 1 d . .
H25A H 0.6542 0.5736 0.2880 0.056 Uiso 1 1 calc R U
H25B H 0.4776 0.5997 0.2962 0.056 Uiso 1 1 calc R U
H25C H 0.5337 0.5640 0.2540 0.056 Uiso 1 1 calc R U
C26 C 0.3708(5) 0.3500(5) 0.27370(12) 0.0341(10) Uani 1 1 d . .
H26A H 0.3682 0.3645 0.2461 0.051 Uiso 1 1 calc R U
H26B H 0.2922 0.4064 0.2859 0.051 Uiso 1 1 calc R U
H26C H 0.3522 0.2525 0.2793 0.051 Uiso 1 1 calc R U
N1 N 0.6948(4) 0.3272(4) 0.23370(9) 0.0291(8) Uani 1 1 d . .
H1 H 0.6578 0.3895 0.2180 0.035 Uiso 1 1 calc R U
N2 N 0.3155(4) 0.1987(4) 0.35808(10) 0.0343(8) Uani 1 1 d . .
N3 N 0.5959(4) 0.2220(4) 0.38757(10) 0.0384(9) Uani 1 1 d . .
H3 H 0.6809 0.1934 0.3982 0.046 Uiso 1 1 calc R U
O1 O 1.0765(4) 0.0780(3) 0.15841(9) 0.0387(8) Uani 1 1 d . .
O2 O 0.4164(4) 0.0338(3) 0.31943(9) 0.0377(7) Uani 1 1 d . .
O3 O 0.4792(4) 0.2780(4) 0.44338(9) 0.0544(10) Uani 1 1 d . .

loop_
_atom_site_aniso_label
_atom_site_aniso_U_11
_atom_site_aniso_U_22
_atom_site_aniso_U_33
_atom_site_aniso_U_23
_atom_site_aniso_U_13
_atom_site_aniso_U_12
C1 0.026(2) 0.034(2) 0.035(2) 0.0006(18) 0.0019(17) -0.0035(18)
C2 0.028(2) 0.036(3) 0.031(2) 0.0039(18) -0.0014(17) 0.0038(18)
C3 0.0191(17) 0.035(2) 0.034(2) -0.0038(18) -0.0020(15) -0.0012(17)
C4 0.0290(19) 0.017(2) 0.0308(19) 0.0011(16) -0.0008(16) -0.0032(16)
C5 0.0157(17) 0.037(3) 0.034(2) 0.0025(18) -0.0010(15) 0.0031(17)
C6 0.0215(19) 0.035(3) 0.043(2) -0.0021(19) 0.0047(17) 0.0047(17)
C7 0.0231(19) 0.032(3) 0.044(2) -0.0004(19) 0.0044(18) -0.0001(17)
C8 0.045(3) 0.037(3) 0.043(3) -0.003(2) 0.010(2) 0.005(2)
C9 0.064(3) 0.059(4) 0.029(2) 0.012(2) 0.009(2) 0.021(3)
C10 0.041(3) 0.057(3) 0.044(3) 0.003(2) 0.013(2) 0.009(3)
C11 0.028(2) 0.036(3) 0.040(2) -0.0009(19) 0.0028(17) -0.0093(19)
C12 0.0239(19) 0.034(3) 0.036(2) -0.0042(18) -0.0029(16) -0.0042(17)
C13 0.0226(18) 0.027(2) 0.036(2) -0.0014(17) 0.0056(16) -0.0033(16)
C14 0.030(2) 0.021(2) 0.040(2) -0.0004(17) 0.0043(17) -0.0031(17)
C15 0.029(2) 0.032(3) 0.038(2) -0.0078(18) -0.0028(18) -0.0025(18)
C16 0.037(2) 0.039(3) 0.042(2) -0.009(2) 0.007(2) 0.003(2)
C17 0.037(2) 0.040(3) 0.038(2) -0.005(2) 0.0057(19) 0.001(2)
C18 0.038(3) 0.059(4) 0.059(3) 0.001(3) 0.018(2) 0.001(2)
C19 0.032(2) 0.070(4) 0.060(3) -0.008(3) 0.013(2) 0.013(3)
C20 0.027(2) 0.059(4) 0.058(3) -0.001(3) 0.003(2) 0.003(2)
C21 0.031(2) 0.037(3) 0.025(2) 0.0086(18) 0.0029(16) -0.0020(19)
C22 0.037(2) 0.049(3) 0.037(2) -0.011(2) 0.0062(19) -0.002(2)
C23 0.069(4) 0.049(3) 0.047(3) -0.004(2) 0.006(3) -0.009(3)
C24 0.057(3) 0.058(4) 0.047(3) -0.002(3) 0.018(3) 0.006(3)
C25 0.029(2) 0.040(3) 0.044(2) -0.001(2) -0.0014(18) 0.0095(19)
C26 0.028(2) 0.039(3) 0.035(2) -0.0008(19) 0.0055(17) 0.0009(19)
N1 0.0251(16) 0.033(2) 0.0291(16) 0.0025(14) -0.0005(13) 0.0045(15)
N2 0.0262(17) 0.039(2) 0.0374(18) 0.0022(16) 0.0017(15) -0.0018(16)
N3 0.0268(17) 0.050(3) 0.038(2) -0.0047(17) -0.0042(15) 0.0010(18)
O1 0.0359(17) 0.0389(19) 0.0412(17) -0.0019(14) 0.0139(14) 0.0016(14)
O2 0.0423(18) 0.0350(18) 0.0359(16) -0.0070(14) 0.0026(13) -0.0027(15)
O3 0.058(2) 0.079(3) 0.0264(16) -0.0057(16) 0.0058(15) 0.007(2)

loop_
_atom_type_symbol
_atom_type_description
_atom_type_scat_dispersion_real
_atom_type_scat_dispersion_imag
_atom_type_scat_source
C C 0.0181 0.0091 'International Tables Vol C Tables 4.2.6.8 and 6.1.1.4'
H H 0.0000 0.0000 'International Tables Vol C Tables 4.2.6.8 and 6.1.1.4'
N N 0.0311 0.0180 'International Tables Vol C Tables 4.2.6.8 and 6.1.1.4'
O O 0.0492 0.0322 'International Tables Vol C Tables 4.2.6.8 and 6.1.1.4'

loop_
_geom_angle_atom_site_label_1
_geom_angle_atom_site_label_2
_geom_angle_atom_site_label_3
_geom_angle
N3 C1 C2 110.4(3)
N3 C1 C15 105.9(4)
C2 C1 C15 113.1(4)
N3 C1 C21 104.7(3)
C2 C1 C21 113.8(4)
C15 C1 C21 108.3(3)
C3 C2 C1 111.7(4)
C3 C2 H2A 109.3
C1 C2 H2A 109.3
C3 C2 H2B 109.3
C1 C2 H2B 109.3
H2A C2 H2B 107.9
C13 C3 C4 106.5(4)
C13 C3 C2 124.2(4)
C4 C3 C2 129.3(4)
C5 C4 C12 119.3(4)
C5 C4 C3 133.3(4)
C12 C4 C3 107.3(4)
C6 C5 C4 119.4(4)
C6 C5 H5 120.3
C4 C5 H5 120.3
C5 C6 C7 120.0(4)
C5 C6 H6 120.0
C7 C6 H6 120.0
O1 C7 C11 119.1(4)
O1 C7 C6 118.1(4)
C11 C7 C6 122.7(4)
O1 C8 C23 111.6(4)
O1 C8 C24 103.8(4)
C23 C8 C24 110.9(4)
O1 C8 C9 109.8(4)
C23 C8 C9 111.5(5)
C24 C8 C9 108.9(4)
C10 C9 C8 118.1(4)
C10 C9 H9 121.0
C8 C9 H9 121.0
C9 C10 C11 120.2(5)
C9 C10 H10 119.9
C11 C10 H10 119.9
C7 C11 C12 116.4(4)
C7 C11 C10 119.2(4)
C12 C11 C10 124.4(4)
N1 C12 C11 130.7(4)
N1 C12 C4 107.2(4)
C11 C12 C4 122.1(4)
C3 C13 N1 109.6(4)
C3 C13 C14 127.7(4)
N1 C13 C14 122.7(4)
C13 C14 C25 111.8(4)
C13 C14 C26 110.0(3)
C25 C14 C26 107.6(4)
C13 C14 C15 105.3(4)
C25 C14 C15 107.6(4)
C26 C14 C15 114.7(3)
C1 C15 C16 109.7(4)
C1 C15 C14 114.8(3)
C16 C15 C14 112.6(4)
C1 C15 H15 106.4
C16 C15 H15 106.4
C14 C15 H15 106.4
C17 C16 C15 107.7(4)
C17 C16 H16A 110.2
C15 C16 H16A 110.2
C17 C16 H16B 110.2
C15 C16 H16B 110.2
H16A C16 H16B 108.5
N2 C17 C18 103.7(4)
N2 C17 C16 108.6(4)
C18 C17 C16 116.3(4)
N2 C17 C22 105.6(4)
C18 C17 C22 115.5(4)
C16 C17 C22 106.4(4)
C19 C18 C17 103.2(4)
C19 C18 H18A 111.1
C17 C18 H18A 111.1
C19 C18 H18B 111.1
C17 C18 H18B 111.1
H18A C18 H18B 109.1
C20 C19 C18 104.6(4)
C20 C19 H19A 110.8
C18 C19 H19A 110.8
C20 C19 H19B 110.8
C18 C19 H19B 110.8
H19A C19 H19B 108.9
N2 C20 C19 102.3(4)
N2 C20 H20A 111.3
C19 C20 H20A 111.3
N2 C20 H20B 111.3
C19 C20 H20B 111.3
H20A C20 H20B 109.2
O2 C21 N2 126.1(4)
O2 C21 C1 124.2(4)
N2 C21 C1 109.7(4)
O3 C22 N3 126.1(5)
O3 C22 C17 124.8(4)
N3 C22 C17 109.1(4)
C8 C23 H23A 109.5
C8 C23 H23B 109.5
H23A C23 H23B 109.5
C8 C23 H23C 109.5
H23A C23 H23C 109.5
H23B C23 H23C 109.5
C8 C24 H24A 109.5
C8 C24 H24B 109.5
H24A C24 H24B 109.5
C8 C24 H24C 109.5
H24A C24 H24C 109.5
H24B C24 H24C 109.5
C14 C25 H25A 109.5
C14 C25 H25B 109.5
H25A C25 H25B 109.5
C14 C25 H25C 109.5
H25A C25 H25C 109.5
H25B C25 H25C 109.5
C14 C26 H26A 109.5
C14 C26 H26B 109.5
H26A C26 H26B 109.5
C14 C26 H26C 109.5
H26A C26 H26C 109.5
H26B C26 H26C 109.5
C12 N1 C13 109.3(3)
C12 N1 H1 125.3
C13 N1 H1 125.3
C21 N2 C17 118.7(4)
C21 N2 C20 129.5(4)
C17 N2 C20 111.9(4)
C22 N3 C1 118.1(4)
C22 N3 H3 121.0
C1 N3 H3 121.0
C7 O1 C8 117.3(3)

loop_
_geom_bond_atom_site_label_1
_geom_bond_atom_site_label_2
_geom_bond_distance
C1 N3 1.483(5)
C1 C2 1.504(6)
C1 C15 1.539(7)
C1 C21 1.540(6)
C2 C3 1.482(6)
C2 H2A 0.9900
C2 H2B 0.9900
C3 C13 1.367(6)
C3 C4 1.435(6)
C4 C5 1.413(6)
C4 C12 1.416(6)
C5 C6 1.391(6)
C5 H5 0.9500
C6 C7 1.404(6)
C6 H6 0.9500
C7 O1 1.382(5)
C7 C11 1.402(6)
C8 O1 1.423(6)
C8 C23 1.500(8)
C8 C24 1.532(7)
C8 C9 1.538(7)
C9 C10 1.349(6)
C9 H9 0.9500
C10 C11 1.428(7)
C10 H10 0.9500
C11 C12 1.411(6)
C12 N1 1.367(5)
C13 N1 1.386(5)
C13 C14 1.481(6)
C14 C25 1.536(7)
C14 C26 1.548(6)
C14 C15 1.578(6)
C15 C16 1.557(6)
C15 H15 1.0000
C16 C17 1.541(7)
C16 H16A 0.9900
C16 H16B 0.9900
C17 N2 1.468(6)
C17 C18 1.529(6)
C17 C22 1.545(7)
C18 C19 1.519(8)
C18 H18A 0.9900
C18 H18B 0.9900
C19 C20 1.499(8)
C19 H19A 0.9900
C19 H19B 0.9900
C20 N2 1.480(6)
C20 H20A 0.9900
C20 H20B 0.9900
C21 O2 1.237(5)
C21 N2 1.318(6)
C22 O3 1.214(5)
C22 N3 1.341(6)
C23 H23A 0.9800
C23 H23B 0.9800
C23 H23C 0.9800
C24 H24A 0.9800
C24 H24B 0.9800
C24 H24C 0.9800
C25 H25A 0.9800
C25 H25B 0.9800
C25 H25C 0.9800
C26 H26A 0.9800
C26 H26B 0.9800
C26 H26C 0.9800
N1 H1 0.8800
N3 H3 0.8800
